data_7133961
loop_
_publ_author_name
'Luff, M. S.'
'Oppel, K.'
'Krummenacher, I.'
'Braunschweig, H.'
'Radius, U.'

_publ_section_title
;
 Radical anions of 1,1-azoliumdithiocarboxylates.
;
_journal_issue 97
_journal_name_full 'Chemical communications (Cambridge, England)'
_journal_page_first 14447
_journal_page_last 14450
_journal_paper_doi 10.1039/d4cc05486e
_journal_volume 60
_journal_year 2024
_chemical_formula_moiety 'C34 H48 K N2 O6 S2, 2 (C2 H3 N)'
_chemical_formula_sum 'C38 H54 K N4 O6 S2'
_chemical_formula_weight 766.07
_space_group_crystal_system monoclinic
_space_group_IT_number 14
_space_group_name_Hall '-P 2yn'
_space_group_name_H-M_alt 'P 1 21/n 1'
_atom_sites_solution_hydrogens geom
_atom_sites_solution_primary dual
_atom_sites_solution_secondary difmap
_audit_creation_method SHELXL-2018/3
_audit_update_record
;
2024-10-14 deposited with the CCDC.	2024-11-11 downloaded from the CCDC.
;
_cell_angle_alpha 90
_cell_angle_beta 96.571(2)
_cell_angle_gamma 90
_cell_formula_units_Z 4
_cell_length_a 8.95410(10)
_cell_length_b 15.7437(3)
_cell_length_c 28.9534(5)
_cell_measurement_reflns_used 14864
_cell_measurement_temperature 100(2)
_cell_measurement_theta_max 70.4530
_cell_measurement_theta_min 3.1750
_cell_volume 4054.77(11)
_computing_cell_refinement 'CrysAlisPro 1.171.41.93a (Rigaku OD, 2020)'
_computing_data_reduction 'CrysAlisPro 1.171.41.93a (Rigaku OD, 2020)'
_computing_molecular_graphics 'ShelXLe (Huebschle et all, 2011)'
_computing_publication_material 'SHELXL-2014/6 (Sheldrick, 2014)'
_computing_structure_refinement 'SHELXL-2018/3 (Sheldrick, 2018)'
_computing_structure_solution 'SHELXT 2014/5 (Sheldrick, 2014)'
_diffrn_ambient_temperature 100(2)
_diffrn_detector_area_resol_mean 10.0000
_diffrn_measured_fraction_theta_full 0.998
_diffrn_measured_fraction_theta_max 0.998
_diffrn_measurement_device_type 'XtaLAB Synergy R, HyPix-Arc 150'
_diffrn_measurement_method '\w scans'
_diffrn_radiation_type CuK\a
_diffrn_radiation_wavelength 1.54184
_diffrn_reflns_av_R_equivalents 0.1003
_diffrn_reflns_av_unetI/netI 0.0573
_diffrn_reflns_Laue_measured_fraction_full 0.998
_diffrn_reflns_Laue_measured_fraction_max 0.998
_diffrn_reflns_limit_h_max 8
_diffrn_reflns_limit_h_min -10
_diffrn_reflns_limit_k_max 18
_diffrn_reflns_limit_k_min -18
_diffrn_reflns_limit_l_max 33
_diffrn_reflns_limit_l_min -34
_diffrn_reflns_number 37237
_diffrn_reflns_point_group_measured_fraction_full 0.998
_diffrn_reflns_point_group_measured_fraction_max 0.998
_diffrn_reflns_theta_full 67.080
_diffrn_reflns_theta_max 67.080
_diffrn_reflns_theta_min 3.073
_diffrn_source 'Rotating-anode X-ray tube'
_exptl_absorpt_coefficient_mu 2.497
_exptl_absorpt_correction_T_max 1.000
_exptl_absorpt_correction_T_min 0.548
_exptl_absorpt_correction_type gaussian
_exptl_absorpt_process_details
;
CrysAlisPro 1.171.41.92a (Rigaku Oxford Diffraction, 2020)
Numerical absorption correction based on gaussian integration over
a multifaceted crystal model
Empirical absorption correction using spherical harmonics,
implemented in SCALE3 ABSPACK scaling algorithm.
;
_exptl_crystal_colour purple
_exptl_crystal_density_diffrn 1.255
_exptl_crystal_description block
_exptl_crystal_F_000 1636
_exptl_crystal_size_max 0.300
_exptl_crystal_size_mid 0.080
_exptl_crystal_size_min 0.080
_refine_diff_density_max 0.823
_refine_diff_density_min -0.815
_refine_diff_density_rms 0.096
_refine_ls_extinction_method none
_refine_ls_goodness_of_fit_ref 1.093
_refine_ls_hydrogen_treatment constr
_refine_ls_matrix_type full
_refine_ls_number_parameters 468
_refine_ls_number_reflns 7239
_refine_ls_number_restraints 0
_refine_ls_restrained_S_all 1.093
_refine_ls_R_factor_all 0.0843
_refine_ls_R_factor_gt 0.0734
_refine_ls_shift/su_max 0.000
_refine_ls_shift/su_mean 0.000
_refine_ls_structure_factor_coef Fsqd
_refine_ls_weighting_details 'w=1/[\s^2^(Fo^2^)+(0.1368P)^2^+1.4663P] where P=(Fo^2^+2Fc^2^)/3'
_refine_ls_weighting_scheme calc
_refine_ls_wR_factor_gt 0.1994
_refine_ls_wR_factor_ref 0.2076
_reflns_Friedel_coverage 0.000
_reflns_number_gt 5918
_reflns_number_total 7239
_reflns_threshold_expression 'I > 2\s(I)'
_cod_data_source_file d4cc05486e2.cif
_cod_data_source_block Compound_2c
_cod_depositor_comments 'Adding full bibliography for 7133960--7133964.cif.'
_cod_original_sg_symbol_H-M 'P 21/n'
_cod_database_code 7133961
_shelx_shelxl_version_number 2018/3
_shelx_space_group_comment
;
The symmetry employed for this shelxl refinement is uniquely defined
by the following loop, which should always be used as a source of
symmetry information in preference to the above space-group names.
They are only intended as comments.
;
_shelx_estimated_absorpt_t_min 0.521
_shelx_estimated_absorpt_t_max 0.825

loop_
_space_group_symop_operation_xyz
'x, y, z'
'-x+1/2, y+1/2, -z+1/2'
'-x, -y, -z'
'x-1/2, -y-1/2, z-1/2'

loop_
_atom_site_label
_atom_site_type_symbol
_atom_site_fract_x
_atom_site_fract_y
_atom_site_fract_z
_atom_site_U_iso_or_equiv
_atom_site_adp_type
_atom_site_occupancy
_atom_site_site_symmetry_order
_atom_site_calc_flag
_atom_site_refinement_flags_posn
_atom_site_refinement_flags_adp
_atom_site_refinement_flags_occupancy
_atom_site_disorder_assembly
_atom_site_disorder_group
O1_1 O 0.0561(2) 0.50353(15) 0.36559(8) 0.0331(6) Uani 1 1 d . . . . .
C2_1 C 0.0308(4) 0.4378(2) 0.33133(12) 0.0348(8) Uani 1 1 d . . . . .
H01F_1 H -0.077930 0.425229 0.325096 0.042 Uiso 1 1 calc R U . . .
H01G_1 H 0.083849 0.385272 0.342526 0.042 Uiso 1 1 calc R U . . .
C3_1 C 0.0892(4) 0.4685(3) 0.28829(13) 0.0375(8) Uani 1 1 d . . . . .
H00Q_1 H 0.062328 0.427834 0.262618 0.045 Uiso 1 1 calc R U . . .
H00S_1 H 0.043738 0.524225 0.279091 0.045 Uiso 1 1 calc R U . . .
O4_1 O 0.2489(2) 0.47659(17) 0.29692(8) 0.0340(6) Uani 1 1 d . . . . .
C5_1 C 0.3149(4) 0.5011(2) 0.25670(12) 0.0367(8) Uani 1 1 d . . . . .
H01H_1 H 0.275778 0.557210 0.245658 0.044 Uiso 1 1 calc R U . . .
H01I_1 H 0.289851 0.459148 0.231526 0.044 Uiso 1 1 calc R U . . .
C6_1 C 0.4820(4) 0.5055(2) 0.26909(12) 0.0346(8) Uani 1 1 d . . . . .
H01A_1 H 0.519869 0.450683 0.282533 0.042 Uiso 1 1 calc R U . . .
H01B_1 H 0.531714 0.516741 0.240876 0.042 Uiso 1 1 calc R U . . .
O7_1 O 0.5154(2) 0.57197(16) 0.30203(8) 0.0329(5) Uani 1 1 d . . . . .
C8_1 C 0.6736(4) 0.5800(2) 0.31456(13) 0.0353(8) Uani 1 1 d . . . . .
H00U_1 H 0.723213 0.595532 0.286903 0.042 Uiso 1 1 calc R U . . .
H00V_1 H 0.715763 0.525122 0.326660 0.042 Uiso 1 1 calc R U . . .
C9_1 C 0.7019(4) 0.6471(2) 0.35101(12) 0.0329(8) Uani 1 1 d . . . . .
H00O_1 H 0.810563 0.660439 0.356113 0.039 Uiso 1 1 calc R U . . .
H00P_1 H 0.647061 0.699638 0.340659 0.039 Uiso 1 1 calc R U . . .
O10_1 O 0.6524(2) 0.61776(16) 0.39299(8) 0.0309(5) Uani 1 1 d . . . . .
C11_1 C 0.6672(4) 0.6819(2) 0.42789(12) 0.0303(7) Uani 1 1 d . . . . .
H00C_1 H 0.603593 0.731270 0.417515 0.036 Uiso 1 1 calc R U . . .
H00D_1 H 0.772991 0.701226 0.433192 0.036 Uiso 1 1 calc R U . . .
C12_1 C 0.6205(3) 0.6474(2) 0.47181(12) 0.0305(7) Uani 1 1 d . . . . .
H00E_1 H 0.682503 0.597374 0.482063 0.037 Uiso 1 1 calc R U . . .
H00F_1 H 0.634020 0.691012 0.496585 0.037 Uiso 1 1 calc R U . . .
O13_1 O 0.4653(2) 0.62366(16) 0.46312(8) 0.0301(5) Uani 1 1 d . . . . .
C14_1 C 0.3999(3) 0.6032(2) 0.50438(11) 0.0289(7) Uani 1 1 d . . . . .
H00A_1 H 0.433147 0.644395 0.529299 0.035 Uiso 1 1 calc R U . . .
H00B_1 H 0.431329 0.545631 0.515277 0.035 Uiso 1 1 calc R U . . .
C15_1 C 0.2328(3) 0.6068(2) 0.49303(12) 0.0302(7) Uani 1 1 d . . . . .
H00I_1 H 0.183599 0.595331 0.521318 0.036 Uiso 1 1 calc R U . . .
H00J_1 H 0.202182 0.664093 0.481458 0.036 Uiso 1 1 calc R U . . .
O16_1 O 0.1875(2) 0.54480(15) 0.45835(8) 0.0302(5) Uani 1 1 d . . . . .
C17_1 C 0.0312(3) 0.5510(2) 0.44219(12) 0.0320(8) Uani 1 1 d . . . . .
H00G_1 H 0.008784 0.607406 0.427902 0.038 Uiso 1 1 calc R U . . .
H00H_1 H -0.029338 0.544282 0.468512 0.038 Uiso 1 1 calc R U . . .
C18_1 C -0.0073(4) 0.4825(2) 0.40705(13) 0.0340(8) Uani 1 1 d . . . . .
H00L_1 H 0.033317 0.427451 0.419324 0.041 Uiso 1 1 calc R U . . .
H00N_1 H -0.117823 0.477208 0.400369 0.041 Uiso 1 1 calc R U . . .
N1_2 N 0.3881(4) 0.8465(2) 0.35002(15) 0.0548(10) Uani 1 1 d . . . . .
C2_2 C 0.3233(4) 0.7906(3) 0.36196(15) 0.0475(10) Uani 1 1 d . . . . .
C3_2 C 0.2365(6) 0.7194(4) 0.3771(2) 0.100(3) Uani 1 1 d . . . . .
H012_2 H 0.142213 0.740552 0.386943 0.150 Uiso 1 1 calc R U . . .
H013_2 H 0.294791 0.690506 0.403167 0.150 Uiso 1 1 calc R U . . .
H014_2 H 0.214248 0.679463 0.351258 0.150 Uiso 1 1 calc R U . . .
N1_3 N 1.0039(4) 0.2137(3) 0.52664(15) 0.0559(10) Uani 1 1 d . . . . .
C2_3 C 0.9996(4) 0.2177(3) 0.48698(18) 0.0445(10) Uani 1 1 d . . . . .
C3_3 C 0.9878(4) 0.2235(3) 0.43635(17) 0.0487(11) Uani 1 1 d . . . . .
H01V_3 H 0.956343 0.168510 0.422700 0.073 Uiso 1 1 calc R U . . .
H01W_3 H 1.085801 0.239092 0.426847 0.073 Uiso 1 1 calc R U . . .
H01X_3 H 0.913460 0.266905 0.425532 0.073 Uiso 1 1 calc R U . . .
S1_4 S 0.33101(8) 0.30340(5) 0.40100(3) 0.0272(2) Uani 1 1 d . . . . .
C2_4 C 0.4961(3) 0.2824(2) 0.37717(11) 0.0261(7) Uani 1 1 d . . . . .
S3_4 S 0.63524(8) 0.35719(5) 0.37193(3) 0.0264(2) Uani 1 1 d . . . . .
C4_4 C 0.5178(3) 0.1996(2) 0.36087(11) 0.0253(7) Uani 1 1 d . . . . .
N5_4 N 0.4683(3) 0.12302(17) 0.37725(9) 0.0252(6) Uani 1 1 d . . . . .
C6_4 C 0.5157(3) 0.0566(2) 0.35092(12) 0.0289(7) Uani 1 1 d . . . . .
H6_4 H 0.496717 -0.002080 0.355286 0.035 Uiso 1 1 calc R U . . .
C7_4 C 0.5930(3) 0.0900(2) 0.31820(12) 0.0296(7) Uani 1 1 d . . . . .
H7_4 H 0.637620 0.059108 0.295150 0.036 Uiso 1 1 calc R U . . .
N8_4 N 0.5964(3) 0.17785(18) 0.32395(9) 0.0265(6) Uani 1 1 d . . . . .
C9_4 C 0.4061(3) 0.1074(2) 0.42017(11) 0.0254(7) Uani 1 1 d . . . . .
C11_4 C 0.2663(3) 0.0675(2) 0.41823(12) 0.0278(7) Uani 1 1 d . . . . .
C12_4 C 0.2119(4) 0.0461(2) 0.45952(12) 0.0323(8) Uani 1 1 d . . . . .
H12_4 H 0.117888 0.017739 0.458467 0.039 Uiso 1 1 calc R U . . .
C13_4 C 0.2908(4) 0.0649(2) 0.50262(12) 0.0333(8) Uani 1 1 d . . . . .
C14_4 C 0.4290(4) 0.1044(2) 0.50312(12) 0.0345(8) Uani 1 1 d . . . . .
H14_4 H 0.483834 0.117935 0.532233 0.041 Uiso 1 1 calc R U . . .
C15_4 C 0.4906(4) 0.1250(2) 0.46270(12) 0.0294(7) Uani 1 1 d . . . . .
C16_4 C 0.6436(4) 0.1651(2) 0.46524(14) 0.0393(9) Uani 1 1 d . . . . .
H01P_4 H 0.702778 0.136539 0.443371 0.059 Uiso 1 1 calc R U . . .
H01Q_4 H 0.694690 0.159475 0.496874 0.059 Uiso 1 1 calc R U . . .
H01R_4 H 0.633103 0.225389 0.457112 0.059 Uiso 1 1 calc R U . . .
C17_4 C 0.1734(4) 0.0505(3) 0.37213(12) 0.0352(8) Uani 1 1 d . . . . .
H01M_4 H 0.171127 0.101555 0.352729 0.053 Uiso 1 1 calc R U . . .
H01N_4 H 0.070672 0.035302 0.377542 0.053 Uiso 1 1 calc R U . . .
H01O_4 H 0.218218 0.003511 0.356279 0.053 Uiso 1 1 calc R U . . .
C18_4 C 0.2274(5) 0.0435(3) 0.54720(14) 0.0486(10) Uani 1 1 d . . . . .
H01Y_4 H 0.159456 -0.005268 0.542069 0.073 Uiso 1 1 calc R U . . .
H01Z_4 H 0.171753 0.092438 0.557274 0.073 Uiso 1 1 calc R U . . .
H010_4 H 0.309690 0.029365 0.571262 0.073 Uiso 1 1 calc R U . . .
C19_4 C 0.6209(3) 0.2329(2) 0.28580(11) 0.0263(7) Uani 1 1 d . . . . .
C20_4 C 0.4982(3) 0.2650(2) 0.25754(12) 0.0285(7) Uani 1 1 d . . . . .
C21_4 C 0.5253(4) 0.3119(2) 0.21875(12) 0.0306(7) Uani 1 1 d . . . . .
H21_4 H 0.442148 0.334251 0.199178 0.037 Uiso 1 1 calc R U . . .
C22_4 C 0.6699(4) 0.3274(2) 0.20749(12) 0.0310(7) Uani 1 1 d . . . . .
C23_4 C 0.7898(4) 0.2942(2) 0.23679(12) 0.0319(8) Uani 1 1 d . . . . .
H23_4 H 0.889458 0.304545 0.229897 0.038 Uiso 1 1 calc R U . . .
C24_4 C 0.7682(3) 0.2466(2) 0.27580(12) 0.0289(7) Uani 1 1 d . . . . .
C25_4 C 0.3388(3) 0.2521(2) 0.26845(12) 0.0341(8) Uani 1 1 d . . . . .
H01C_4 H 0.268872 0.262926 0.240484 0.051 Uiso 1 1 calc R U . . .
H01D_4 H 0.317596 0.291412 0.293111 0.051 Uiso 1 1 calc R U . . .
H01E_4 H 0.326402 0.193502 0.278819 0.051 Uiso 1 1 calc R U . . .
C26_4 C 0.6955(4) 0.3771(3) 0.16480(14) 0.0406(9) Uani 1 1 d . . . . .
H01S_4 H 0.645802 0.348456 0.137181 0.061 Uiso 1 1 calc R U . . .
H01T_4 H 0.803676 0.381001 0.162500 0.061 Uiso 1 1 calc R U . . .
H01U_4 H 0.653859 0.434381 0.166893 0.061 Uiso 1 1 calc R U . . .
C27_4 C 0.9005(4) 0.2122(3) 0.30740(13) 0.0375(8) Uani 1 1 d . . . . .
H01J_4 H 0.893137 0.150200 0.309029 0.056 Uiso 1 1 calc R U . . .
H01K_4 H 0.899950 0.236276 0.338596 0.056 Uiso 1 1 calc R U . . .
H01L_4 H 0.994132 0.227887 0.295057 0.056 Uiso 1 1 calc R U . . .
K1_5 K 0.39271(7) 0.50223(4) 0.38714(2) 0.0282(2) Uani 1 1 d . . . . .

loop_
_atom_site_aniso_label
_atom_site_aniso_U_11
_atom_site_aniso_U_22
_atom_site_aniso_U_33
_atom_site_aniso_U_23
_atom_site_aniso_U_13
_atom_site_aniso_U_12
O1_1 0.0303(12) 0.0384(14) 0.0301(13) -0.0018(11) 0.0017(10) -0.0033(10)
C2_1 0.0261(15) 0.041(2) 0.0368(19) -0.0047(17) 0.0006(14) -0.0010(14)
C3_1 0.0316(17) 0.048(2) 0.0316(18) -0.0058(17) -0.0039(14) 0.0032(16)
O4_1 0.0304(12) 0.0419(14) 0.0294(12) 0.0009(11) 0.0016(10) 0.0001(10)
C5_1 0.049(2) 0.036(2) 0.0249(18) -0.0007(15) 0.0024(16) -0.0002(16)
C6_1 0.047(2) 0.034(2) 0.0240(17) -0.0007(15) 0.0103(15) 0.0014(15)
O7_1 0.0337(12) 0.0351(13) 0.0302(13) -0.0017(11) 0.0049(10) 0.0010(10)
C8_1 0.0343(17) 0.040(2) 0.0332(19) 0.0034(17) 0.0096(15) -0.0010(15)
C9_1 0.0328(17) 0.039(2) 0.0282(18) 0.0060(16) 0.0101(14) -0.0036(14)
O10_1 0.0330(11) 0.0336(13) 0.0269(12) 0.0018(10) 0.0073(9) -0.0046(10)
C11_1 0.0281(15) 0.0303(18) 0.0320(18) 0.0009(15) 0.0017(13) -0.0032(13)
C12_1 0.0241(15) 0.0381(19) 0.0291(17) -0.0023(15) 0.0017(13) -0.0034(13)
O13_1 0.0242(10) 0.0416(14) 0.0243(11) -0.0025(11) 0.0019(9) -0.0037(9)
C14_1 0.0303(16) 0.0325(18) 0.0245(16) -0.0028(15) 0.0056(13) -0.0002(13)
C15_1 0.0290(15) 0.0368(19) 0.0257(17) -0.0056(15) 0.0074(13) 0.0020(14)
O16_1 0.0236(10) 0.0347(13) 0.0319(12) -0.0054(11) 0.0021(9) 0.0012(9)
C17_1 0.0208(14) 0.041(2) 0.0345(18) 0.0016(16) 0.0033(13) 0.0016(13)
C18_1 0.0250(15) 0.043(2) 0.0338(19) 0.0045(17) 0.0029(14) -0.0030(14)
N1_2 0.0462(19) 0.044(2) 0.072(3) 0.007(2) -0.0016(18) -0.0026(16)
C2_2 0.0368(19) 0.051(3) 0.051(3) 0.014(2) -0.0086(18) -0.0032(18)
C3_2 0.066(3) 0.100(5) 0.124(5) 0.081(4) -0.032(3) -0.032(3)
N1_3 0.0334(17) 0.059(2) 0.071(3) -0.021(2) -0.0119(17) 0.0142(16)
C2_3 0.0229(17) 0.041(2) 0.068(3) -0.010(2) -0.0020(18) 0.0049(14)
C3_3 0.0289(18) 0.047(2) 0.073(3) 0.002(2) 0.0155(18) 0.0008(16)
S1_4 0.0228(4) 0.0293(4) 0.0304(4) 0.0006(3) 0.0063(3) 0.0006(3)
C2_4 0.0233(14) 0.0298(17) 0.0250(16) 0.0014(14) 0.0017(12) 0.0015(12)
S3_4 0.0231(4) 0.0289(4) 0.0280(4) -0.0018(3) 0.0058(3) -0.0020(3)
C4_4 0.0206(14) 0.0312(18) 0.0244(16) 0.0018(14) 0.0033(12) -0.0015(12)
N5_4 0.0265(12) 0.0245(14) 0.0250(14) -0.0002(12) 0.0045(11) 0.0007(10)
C6_4 0.0289(15) 0.0275(17) 0.0301(17) -0.0036(15) 0.0023(13) 0.0033(13)
C7_4 0.0297(15) 0.0292(17) 0.0303(17) -0.0028(15) 0.0046(13) 0.0026(13)
N8_4 0.0284(13) 0.0273(14) 0.0245(13) -0.0032(12) 0.0054(11) 0.0015(11)
C9_4 0.0271(15) 0.0242(16) 0.0251(16) 0.0006(14) 0.0037(12) 0.0031(12)
C11_4 0.0224(14) 0.0307(18) 0.0297(17) -0.0026(14) 0.0012(13) 0.0005(12)
C12_4 0.0257(15) 0.0359(19) 0.0362(19) 0.0060(16) 0.0079(14) 0.0027(13)
C13_4 0.0351(17) 0.0365(19) 0.0295(18) 0.0048(16) 0.0087(14) 0.0123(14)
C14_4 0.0412(18) 0.0336(19) 0.0274(17) -0.0004(16) -0.0018(14) 0.0079(15)
C15_4 0.0316(16) 0.0262(17) 0.0290(17) -0.0023(14) -0.0027(14) 0.0031(13)
C16_4 0.0354(18) 0.035(2) 0.045(2) 0.0034(18) -0.0071(16) -0.0026(15)
C17_4 0.0288(16) 0.043(2) 0.0332(19) -0.0016(17) -0.0003(14) -0.0030(15)
C18_4 0.052(2) 0.058(3) 0.038(2) 0.012(2) 0.0174(18) 0.018(2)
C19_4 0.0278(15) 0.0286(17) 0.0232(16) -0.0022(14) 0.0054(12) -0.0019(13)
C20_4 0.0283(16) 0.0294(18) 0.0283(17) -0.0073(14) 0.0053(13) -0.0030(13)
C21_4 0.0340(17) 0.0305(18) 0.0263(17) -0.0030(15) -0.0009(14) -0.0004(14)
C22_4 0.0359(17) 0.0293(18) 0.0286(17) -0.0059(15) 0.0072(14) -0.0035(14)
C23_4 0.0286(16) 0.0343(19) 0.0348(19) -0.0060(16) 0.0114(14) -0.0045(14)
C24_4 0.0268(15) 0.0316(18) 0.0288(17) -0.0057(15) 0.0046(13) 0.0003(13)
C25_4 0.0272(16) 0.044(2) 0.0313(18) -0.0011(17) 0.0030(14) -0.0045(14)
C26_4 0.048(2) 0.038(2) 0.037(2) 0.0029(18) 0.0114(17) -0.0046(17)
C27_4 0.0250(16) 0.049(2) 0.039(2) 0.0007(18) 0.0049(14) 0.0026(15)
K1_5 0.0270(4) 0.0300(4) 0.0276(4) -0.0013(3) 0.0030(3) 0.0011(3)

loop_
_atom_type_symbol
_atom_type_description
_atom_type_scat_dispersion_real
_atom_type_scat_dispersion_imag
_atom_type_scat_source
C C 0.0181 0.0091 'International Tables Vol C Tables 4.2.6.8 and 6.1.1.4'
H H 0.0000 0.0000 'International Tables Vol C Tables 4.2.6.8 and 6.1.1.4'
N N 0.0311 0.0180 'International Tables Vol C Tables 4.2.6.8 and 6.1.1.4'
O O 0.0492 0.0322 'International Tables Vol C Tables 4.2.6.8 and 6.1.1.4'
S S 0.3331 0.5567 'International Tables Vol C Tables 4.2.6.8 and 6.1.1.4'
K K 0.3868 1.0657 'International Tables Vol C Tables 4.2.6.8 and 6.1.1.4'

loop_
_geom_angle_atom_site_label_1
_geom_angle_atom_site_label_2
_geom_angle_atom_site_label_3
_geom_angle
_geom_angle_site_symmetry_1
_geom_angle_site_symmetry_3
_geom_angle_publ_flag
C18_1 O1_1 C2_1 111.7(3) . . ?
C18_1 O1_1 K1_5 108.06(17) . . ?
C2_1 O1_1 K1_5 102.34(17) . . ?
O1_1 C2_1 C3_1 107.6(3) . . ?
O1_1 C2_1 H01F_1 110.2 . . ?
C3_1 C2_1 H01F_1 110.2 . . ?
O1_1 C2_1 H01G_1 110.2 . . ?
C3_1 C2_1 H01G_1 110.2 . . ?
H01F_1 C2_1 H01G_1 108.5 . . ?
O4_1 C3_1 C2_1 108.8(3) . . ?
O4_1 C3_1 H00Q_1 109.9 . . ?
C2_1 C3_1 H00Q_1 109.9 . . ?
O4_1 C3_1 H00S_1 109.9 . . ?
C2_1 C3_1 H00S_1 109.9 . . ?
H00Q_1 C3_1 H00S_1 108.3 . . ?
C5_1 O4_1 C3_1 112.5(3) . . ?
C5_1 O4_1 K1_5 122.36(19) . . ?
C3_1 O4_1 K1_5 121.26(19) . . ?
O4_1 C5_1 C6_1 108.3(3) . . ?
O4_1 C5_1 H01H_1 110.0 . . ?
C6_1 C5_1 H01H_1 110.0 . . ?
O4_1 C5_1 H01I_1 110.0 . . ?
C6_1 C5_1 H01I_1 110.0 . . ?
H01H_1 C5_1 H01I_1 108.4 . . ?
O7_1 C6_1 C5_1 108.7(3) . . ?
O7_1 C6_1 H01A_1 109.9 . . ?
C5_1 C6_1 H01A_1 109.9 . . ?
O7_1 C6_1 H01B_1 109.9 . . ?
C5_1 C6_1 H01B_1 109.9 . . ?
H01A_1 C6_1 H01B_1 108.3 . . ?
C6_1 O7_1 C8_1 111.2(3) . . ?
C6_1 O7_1 K1_5 102.20(19) . . ?
C8_1 O7_1 K1_5 105.54(18) . . ?
O7_1 C8_1 C9_1 108.9(3) . . ?
O7_1 C8_1 H00U_1 109.9 . . ?
C9_1 C8_1 H00U_1 109.9 . . ?
O7_1 C8_1 H00V_1 109.9 . . ?
C9_1 C8_1 H00V_1 109.9 . . ?
H00U_1 C8_1 H00V_1 108.3 . . ?
O10_1 C9_1 C8_1 109.3(3) . . ?
O10_1 C9_1 H00O_1 109.8 . . ?
C8_1 C9_1 H00O_1 109.8 . . ?
O10_1 C9_1 H00P_1 109.8 . . ?
C8_1 C9_1 H00P_1 109.8 . . ?
H00O_1 C9_1 H00P_1 108.3 . . ?
C9_1 O10_1 C11_1 111.4(3) . . ?
C9_1 O10_1 K1_5 118.34(18) . . ?
C11_1 O10_1 K1_5 119.21(17) . . ?
O10_1 C11_1 C12_1 109.6(3) . . ?
O10_1 C11_1 H00C_1 109.7 . . ?
C12_1 C11_1 H00C_1 109.7 . . ?
O10_1 C11_1 H00D_1 109.7 . . ?
C12_1 C11_1 H00D_1 109.7 . . ?
H00C_1 C11_1 H00D_1 108.2 . . ?
O13_1 C12_1 C11_1 107.9(3) . . ?
O13_1 C12_1 H00E_1 110.1 . . ?
C11_1 C12_1 H00E_1 110.1 . . ?
O13_1 C12_1 H00F_1 110.1 . . ?
C11_1 C12_1 H00F_1 110.1 . . ?
H00E_1 C12_1 H00F_1 108.4 . . ?
C14_1 O13_1 C12_1 113.2(2) . . ?
C14_1 O13_1 K1_5 113.87(18) . . ?
C12_1 O13_1 K1_5 115.43(18) . . ?
O13_1 C14_1 C15_1 107.7(3) . . ?
O13_1 C14_1 H00A_1 110.2 . . ?
C15_1 C14_1 H00A_1 110.2 . . ?
O13_1 C14_1 H00B_1 110.2 . . ?
C15_1 C14_1 H00B_1 110.2 . . ?
H00A_1 C14_1 H00B_1 108.5 . . ?
O16_1 C15_1 C14_1 109.0(3) . . ?
O16_1 C15_1 H00I_1 109.9 . . ?
C14_1 C15_1 H00I_1 109.9 . . ?
O16_1 C15_1 H00J_1 109.9 . . ?
C14_1 C15_1 H00J_1 109.9 . . ?
H00I_1 C15_1 H00J_1 108.3 . . ?
C15_1 O16_1 C17_1 111.9(2) . . ?
C15_1 O16_1 K1_5 119.41(17) . . ?
C17_1 O16_1 K1_5 116.49(19) . . ?
O16_1 C17_1 C18_1 108.3(3) . . ?
O16_1 C17_1 H00G_1 110.0 . . ?
C18_1 C17_1 H00G_1 110.0 . . ?
O16_1 C17_1 H00H_1 110.0 . . ?
C18_1 C17_1 H00H_1 110.0 . . ?
H00G_1 C17_1 H00H_1 108.4 . . ?
O1_1 C18_1 C17_1 108.8(3) . . ?
O1_1 C18_1 H00L_1 109.9 . . ?
C17_1 C18_1 H00L_1 109.9 . . ?
O1_1 C18_1 H00N_1 109.9 . . ?
C17_1 C18_1 H00N_1 109.9 . . ?
H00L_1 C18_1 H00N_1 108.3 . . ?
N1_2 C2_2 C3_2 178.7(5) . . ?
C2_2 C3_2 H012_2 109.5 . . ?
C2_2 C3_2 H013_2 109.5 . . ?
H012_2 C3_2 H013_2 109.5 . . ?
C2_2 C3_2 H014_2 109.5 . . ?
H012_2 C3_2 H014_2 109.5 . . ?
H013_2 C3_2 H014_2 109.5 . . ?
N1_3 C2_3 C3_3 177.7(4) . . ?
C2_3 C3_3 H01V_3 109.5 . . ?
C2_3 C3_3 H01W_3 109.5 . . ?
H01V_3 C3_3 H01W_3 109.5 . . ?
C2_3 C3_3 H01X_3 109.5 . . ?
H01V_3 C3_3 H01X_3 109.5 . . ?
H01W_3 C3_3 H01X_3 109.5 . . ?
C2_4 S1_4 K1_5 88.27(12) . . ?
C4_4 C2_4 S1_4 117.9(2) . . ?
C4_4 C2_4 S3_4 118.1(2) . . ?
S1_4 C2_4 S3_4 124.0(2) . . ?
C2_4 S3_4 K1_5 88.12(11) . . ?
N5_4 C4_4 N8_4 105.0(3) . . ?
N5_4 C4_4 C2_4 128.9(3) . . ?
N8_4 C4_4 C2_4 126.1(3) . . ?
C4_4 N5_4 C6_4 109.7(3) . . ?
C4_4 N5_4 C9_4 127.9(3) . . ?
C6_4 N5_4 C9_4 121.2(3) . . ?
C7_4 C6_4 N5_4 107.9(3) . . ?
C7_4 C6_4 H6_4 126.1 . . ?
N5_4 C6_4 H6_4 126.1 . . ?
C6_4 C7_4 N8_4 108.1(3) . . ?
C6_4 C7_4 H7_4 126.0 . . ?
N8_4 C7_4 H7_4 126.0 . . ?
C4_4 N8_4 C7_4 109.3(3) . . ?
C4_4 N8_4 C19_4 125.2(3) . . ?
C7_4 N8_4 C19_4 120.6(3) . . ?
C11_4 C9_4 C15_4 121.2(3) . . ?
C11_4 C9_4 N5_4 118.4(3) . . ?
C15_4 C9_4 N5_4 120.2(3) . . ?
C12_4 C11_4 C9_4 118.5(3) . . ?
C12_4 C11_4 C17_4 120.4(3) . . ?
C9_4 C11_4 C17_4 121.0(3) . . ?
C11_4 C12_4 C13_4 122.0(3) . . ?
C11_4 C12_4 H12_4 119.0 . . ?
C13_4 C12_4 H12_4 119.0 . . ?
C14_4 C13_4 C12_4 117.8(3) . . ?
C14_4 C13_4 C18_4 121.1(3) . . ?
C12_4 C13_4 C18_4 121.2(3) . . ?
C13_4 C14_4 C15_4 122.5(3) . . ?
C13_4 C14_4 H14_4 118.7 . . ?
C15_4 C14_4 H14_4 118.7 . . ?
C14_4 C15_4 C9_4 118.0(3) . . ?
C14_4 C15_4 C16_4 120.3(3) . . ?
C9_4 C15_4 C16_4 121.7(3) . . ?
C15_4 C16_4 H01P_4 109.5 . . ?
C15_4 C16_4 H01Q_4 109.5 . . ?
H01P_4 C16_4 H01Q_4 109.5 . . ?
C15_4 C16_4 H01R_4 109.5 . . ?
H01P_4 C16_4 H01R_4 109.5 . . ?
H01Q_4 C16_4 H01R_4 109.5 . . ?
C11_4 C17_4 H01M_4 109.5 . . ?
C11_4 C17_4 H01N_4 109.5 . . ?
H01M_4 C17_4 H01N_4 109.5 . . ?
C11_4 C17_4 H01O_4 109.5 . . ?
H01M_4 C17_4 H01O_4 109.5 . . ?
H01N_4 C17_4 H01O_4 109.5 . . ?
C13_4 C18_4 H01Y_4 109.5 . . ?
C13_4 C18_4 H01Z_4 109.5 . . ?
H01Y_4 C18_4 H01Z_4 109.5 . . ?
C13_4 C18_4 H010_4 109.5 . . ?
H01Y_4 C18_4 H010_4 109.5 . . ?
H01Z_4 C18_4 H010_4 109.5 . . ?
C20_4 C19_4 C24_4 121.5(3) . . ?
C20_4 C19_4 N8_4 119.4(3) . . ?
C24_4 C19_4 N8_4 118.8(3) . . ?
C19_4 C20_4 C21_4 118.1(3) . . ?
C19_4 C20_4 C25_4 122.1(3) . . ?
C21_4 C20_4 C25_4 119.8(3) . . ?
C20_4 C21_4 C22_4 122.4(3) . . ?
C20_4 C21_4 H21_4 118.8 . . ?
C22_4 C21_4 H21_4 118.8 . . ?
C23_4 C22_4 C21_4 117.7(3) . . ?
C23_4 C22_4 C26_4 121.1(3) . . ?
C21_4 C22_4 C26_4 121.2(3) . . ?
C24_4 C23_4 C22_4 121.9(3) . . ?
C24_4 C23_4 H23_4 119.0 . . ?
C22_4 C23_4 H23_4 119.0 . . ?
C23_4 C24_4 C19_4 118.3(3) . . ?
C23_4 C24_4 C27_4 120.9(3) . . ?
C19_4 C24_4 C27_4 120.8(3) . . ?
C20_4 C25_4 H01C_4 109.5 . . ?
C20_4 C25_4 H01D_4 109.5 . . ?
H01C_4 C25_4 H01D_4 109.5 . . ?
C20_4 C25_4 H01E_4 109.5 . . ?
H01C_4 C25_4 H01E_4 109.5 . . ?
H01D_4 C25_4 H01E_4 109.5 . . ?
C22_4 C26_4 H01S_4 109.5 . . ?
C22_4 C26_4 H01T_4 109.5 . . ?
H01S_4 C26_4 H01T_4 109.5 . . ?
C22_4 C26_4 H01U_4 109.5 . . ?
H01S_4 C26_4 H01U_4 109.5 . . ?
H01T_4 C26_4 H01U_4 109.5 . . ?
C24_4 C27_4 H01J_4 109.5 . . ?
C24_4 C27_4 H01K_4 109.5 . . ?
H01J_4 C27_4 H01K_4 109.5 . . ?
C24_4 C27_4 H01L_4 109.5 . . ?
H01J_4 C27_4 H01L_4 109.5 . . ?
H01K_4 C27_4 H01L_4 109.5 . . ?
O4_1 K1_5 O13_1 146.23(7) . . ?
O4_1 K1_5 O10_1 114.71(7) . . ?
O13_1 K1_5 O10_1 56.46(6) . . ?
O4_1 K1_5 O16_1 114.91(7) . . ?
O13_1 K1_5 O16_1 55.76(6) . . ?
O10_1 K1_5 O16_1 111.46(7) . . ?
O4_1 K1_5 O1_1 57.69(7) . . ?
O13_1 K1_5 O1_1 106.39(7) . . ?
O10_1 K1_5 O1_1 140.77(7) . . ?
O16_1 K1_5 O1_1 57.40(6) . . ?
O4_1 K1_5 O7_1 57.54(7) . . ?
O13_1 K1_5 O7_1 107.79(7) . . ?
O10_1 K1_5 O7_1 57.51(6) . . ?
O16_1 K1_5 O7_1 142.31(7) . . ?
O1_1 K1_5 O7_1 106.14(7) . . ?
O4_1 K1_5 S1_4 84.77(6) . . ?
O13_1 K1_5 S1_4 124.64(5) . . ?
O10_1 K1_5 S1_4 137.86(5) . . ?
O16_1 K1_5 S1_4 90.24(5) . . ?
O1_1 K1_5 S1_4 81.37(5) . . ?
O7_1 K1_5 S1_4 122.73(5) . . ?
O4_1 K1_5 S3_4 90.89(5) . . ?
O13_1 K1_5 S3_4 118.08(5) . . ?
O10_1 K1_5 S3_4 84.56(5) . . ?
O16_1 K1_5 S3_4 137.00(5) . . ?
O1_1 K1_5 S3_4 130.76(5) . . ?
O7_1 K1_5 S3_4 80.32(5) . . ?
S1_4 K1_5 S3_4 56.88(2) . . ?

loop_
_geom_bond_atom_site_label_1
_geom_bond_atom_site_label_2
_geom_bond_distance
_geom_bond_site_symmetry_2
_geom_bond_publ_flag
O1_1 C18_1 1.424(4) . ?
O1_1 C2_1 1.433(4) . ?
O1_1 K1_5 3.007(2) . ?
C2_1 C3_1 1.486(5) . ?
C2_1 H01F_1 0.9900 . ?
C2_1 H01G_1 0.9900 . ?
C3_1 O4_1 1.429(4) . ?
C3_1 H00Q_1 0.9900 . ?
C3_1 H00S_1 0.9900 . ?
O4_1 C5_1 1.418(4) . ?
O4_1 K1_5 2.806(2) . ?
C5_1 C6_1 1.500(5) . ?
C5_1 H01H_1 0.9900 . ?
C5_1 H01I_1 0.9900 . ?
C6_1 O7_1 1.425(4) . ?
C6_1 H01A_1 0.9900 . ?
C6_1 H01B_1 0.9900 . ?
O7_1 C8_1 1.427(4) . ?
O7_1 K1_5 3.017(2) . ?
C8_1 C9_1 1.495(5) . ?
C8_1 H00U_1 0.9900 . ?
C8_1 H00V_1 0.9900 . ?
C9_1 O10_1 1.418(4) . ?
C9_1 H00O_1 0.9900 . ?
C9_1 H00P_1 0.9900 . ?
O10_1 C11_1 1.424(4) . ?
O10_1 K1_5 2.942(2) . ?
C11_1 C12_1 1.486(5) . ?
C11_1 H00C_1 0.9900 . ?
C11_1 H00D_1 0.9900 . ?
C12_1 O13_1 1.433(4) . ?
C12_1 H00E_1 0.9900 . ?
C12_1 H00F_1 0.9900 . ?
O13_1 C14_1 1.426(4) . ?
O13_1 K1_5 2.931(2) . ?
C14_1 C15_1 1.496(4) . ?
C14_1 H00A_1 0.9900 . ?
C14_1 H00B_1 0.9900 . ?
C15_1 O16_1 1.425(4) . ?
C15_1 H00I_1 0.9900 . ?
C15_1 H00J_1 0.9900 . ?
O16_1 C17_1 1.427(4) . ?
O16_1 K1_5 2.991(2) . ?
C17_1 C18_1 1.496(5) . ?
C17_1 H00G_1 0.9900 . ?
C17_1 H00H_1 0.9900 . ?
C18_1 H00L_1 0.9900 . ?
C18_1 H00N_1 0.9900 . ?
N1_2 C2_2 1.130(5) . ?
C2_2 C3_2 1.459(6) . ?
C3_2 H012_2 0.9800 . ?
C3_2 H013_2 0.9800 . ?
C3_2 H014_2 0.9800 . ?
N1_3 C2_3 1.146(6) . ?
C2_3 C3_3 1.461(7) . ?
C3_3 H01V_3 0.9800 . ?
C3_3 H01W_3 0.9800 . ?
C3_3 H01X_3 0.9800 . ?
S1_4 C2_4 1.733(3) . ?
S1_4 K1_5 3.2119(11) . ?
C2_4 C4_4 1.406(5) . ?
C2_4 S3_4 1.734(3) . ?
S3_4 K1_5 3.2160(10) . ?
C4_4 N5_4 1.388(4) . ?
C4_4 N8_4 1.388(4) . ?
N5_4 C6_4 1.389(4) . ?
N5_4 C9_4 1.440(4) . ?
C6_4 C7_4 1.343(5) . ?
C6_4 H6_4 0.9500 . ?
C7_4 N8_4 1.393(4) . ?
C7_4 H7_4 0.9500 . ?
N8_4 C19_4 1.440(4) . ?
C9_4 C11_4 1.396(4) . ?
C9_4 C15_4 1.397(4) . ?
C11_4 C12_4 1.383(5) . ?
C11_4 C17_4 1.514(4) . ?
C12_4 C13_4 1.394(5) . ?
C12_4 H12_4 0.9500 . ?
C13_4 C14_4 1.384(5) . ?
C13_4 C18_4 1.507(5) . ?
C14_4 C15_4 1.388(5) . ?
C14_4 H14_4 0.9500 . ?
C15_4 C16_4 1.503(5) . ?
C16_4 H01P_4 0.9800 . ?
C16_4 H01Q_4 0.9800 . ?
C16_4 H01R_4 0.9800 . ?
C17_4 H01M_4 0.9800 . ?
C17_4 H01N_4 0.9800 . ?
C17_4 H01O_4 0.9800 . ?
C18_4 H01Y_4 0.9800 . ?
C18_4 H01Z_4 0.9800 . ?
C18_4 H010_4 0.9800 . ?
C19_4 C20_4 1.388(4) . ?
C19_4 C24_4 1.398(4) . ?
C20_4 C21_4 1.389(5) . ?
C20_4 C25_4 1.511(4) . ?
C21_4 C22_4 1.393(5) . ?
C21_4 H21_4 0.9500 . ?
C22_4 C23_4 1.392(5) . ?
C22_4 C26_4 1.503(5) . ?
C23_4 C24_4 1.388(5) . ?
C23_4 H23_4 0.9500 . ?
C24_4 C27_4 1.512(5) . ?
C25_4 H01C_4 0.9800 . ?
C25_4 H01D_4 0.9800 . ?
C25_4 H01E_4 0.9800 . ?
C26_4 H01S_4 0.9800 . ?
C26_4 H01T_4 0.9800 . ?
C26_4 H01U_4 0.9800 . ?
C27_4 H01J_4 0.9800 . ?
C27_4 H01K_4 0.9800 . ?
C27_4 H01L_4 0.9800 . ?
